data_7101961
loop_
_publ_author_name
'Poyatos, Macarena'
'McNamara, William'
'Incarvito, Chris'
'Peris, Eduardo'
'Crabtree, Robert H'

_publ_section_title
;
 A planar chelating bitriazole N-heterocyclic carbene ligand and its
 rhodium(III) and dirhodium(II) complexes.
;
_journal_issue 22
_journal_name_full 'Chemical communications (Cambridge, England)'
_journal_page_first 2267
_journal_page_last 2269
_journal_paper_doi 10.1039/b705246d
_journal_year 2007
_chemical_formula_sum 'C8 H11 I3 N7 Rh'
_chemical_formula_weight 688.85
_chemical_name_systematic
;
?
;
_space_group_IT_number 60
_symmetry_cell_setting orthorhombic
_symmetry_space_group_name_Hall '-P 2n 2ab'
_symmetry_space_group_name_H-M 'P b c n'
_atom_sites_solution_hydrogens geom
_atom_sites_solution_primary direct
_atom_sites_solution_secondary difmap
_audit_creation_method SHELXL-97
_cell_angle_alpha 90.00
_cell_angle_beta 90.00
_cell_angle_gamma 90.00
_cell_formula_units_Z 8
_cell_length_a 27.320(6)
_cell_length_b 8.2040(16)
_cell_length_c 15.373(3)
_cell_measurement_temperature 173(2)
_cell_volume 3445.7(12)
_computing_cell_refinement Denzo
_computing_data_collection 'Nonius Collect'
_computing_data_reduction Denzo
_computing_molecular_graphics 'Bruker SHELXTL'
_computing_publication_material 'Bruker SHELXTL'
_computing_structure_refinement 'SHELXL-97 (Sheldrick, 1997)'
_computing_structure_solution 'SHELXS-97 (Sheldrick, 1990)'
_diffrn_ambient_temperature 173(2)
_diffrn_measured_fraction_theta_full 0.993
_diffrn_measured_fraction_theta_max 0.993
_diffrn_measurement_device_type 'Nonius KappaCCD'
_diffrn_measurement_method '\w scans'
_diffrn_radiation_monochromator graphite
_diffrn_radiation_source 'fine-focus sealed tube'
_diffrn_radiation_type MoK\a
_diffrn_radiation_wavelength 0.71073
_diffrn_reflns_av_R_equivalents 0.0363
_diffrn_reflns_av_sigmaI/netI 0.0501
_diffrn_reflns_limit_h_max 36
_diffrn_reflns_limit_h_min -36
_diffrn_reflns_limit_k_max 10
_diffrn_reflns_limit_k_min -10
_diffrn_reflns_limit_l_max 20
_diffrn_reflns_limit_l_min -20
_diffrn_reflns_number 7923
_diffrn_reflns_theta_full 28.27
_diffrn_reflns_theta_max 28.27
_diffrn_reflns_theta_min 2.59
_exptl_absorpt_coefficient_mu 6.365
_exptl_absorpt_correction_T_max 0.6299
_exptl_absorpt_correction_T_min 0.5686
_exptl_absorpt_correction_type none
_exptl_crystal_colour red
_exptl_crystal_density_diffrn 2.656
_exptl_crystal_density_method 'not measured'
_exptl_crystal_description plate
_exptl_crystal_F_000 2496
_exptl_crystal_size_max 0.10
_exptl_crystal_size_mid 0.10
_exptl_crystal_size_min 0.08
_refine_diff_density_max 0.865
_refine_diff_density_min -1.217
_refine_diff_density_rms 0.145
_refine_ls_extinction_method none
_refine_ls_goodness_of_fit_ref 1.001
_refine_ls_hydrogen_treatment mixed
_refine_ls_matrix_type full
_refine_ls_number_parameters 175
_refine_ls_number_reflns 4241
_refine_ls_number_restraints 0
_refine_ls_restrained_S_all 1.001
_refine_ls_R_factor_all 0.0632
_refine_ls_R_factor_gt 0.0345
_refine_ls_shift/su_max 0.414
_refine_ls_shift/su_mean 0.015
_refine_ls_structure_factor_coef Fsqd
_refine_ls_weighting_details 'calc w=1/[\s^2^(Fo^2^)+(0.0400P)^2^+0.0000P] where P=(Fo^2^+2Fc^2^)/3'
_refine_ls_weighting_scheme calc
_refine_ls_wR_factor_gt 0.0738
_refine_ls_wR_factor_ref 0.0805
_reflns_number_gt 3004
_reflns_number_total 4241
_reflns_threshold_expression >2sigma(I)
_cod_data_source_file b705246d.txt
_cod_data_source_block crabtree_ep01
_cod_depositor_comments
;
The following automatic conversions were performed:
'_symmetry_cell_setting' value 'Orthorhombic' changed to 'orthorhombic'
according to '/home/saulius/struct/CIF-dictionaries/cif_core.dic'
dictionary named 'cif_core.dic' version 2.4.1 from 2010-06-29.

Automatic conversion script
Id: cif_fix_enum 1527 2010-12-29 10:47:43Z saulius 
;
_cod_original_sg_symbol_H-M Pbcn
_cod_database_code 7101961

loop_
_symmetry_equiv_pos_as_xyz
'x, y, z'
'-x+1/2, -y+1/2, z+1/2'
'-x, y, -z+1/2'
'x+1/2, -y+1/2, -z'
'-x, -y, -z'
'x-1/2, y-1/2, -z-1/2'
'x, -y, z-1/2'
'-x-1/2, y-1/2, z'

loop_
_atom_site_label
_atom_site_type_symbol
_atom_site_fract_x
_atom_site_fract_y
_atom_site_fract_z
_atom_site_U_iso_or_equiv
_atom_site_adp_type
_atom_site_occupancy
_atom_site_symmetry_multiplicity
_atom_site_calc_flag
_atom_site_refinement_flags
Rh1 Rh 0.374974(14) 0.18355(4) 0.17207(3) 0.02711(11) Uani 1 1 d .
I1 I 0.290608(13) 0.08481(4) 0.24274(2) 0.03901(11) Uani 1 1 d .
I2 I 0.386601(15) -0.08857(4) 0.07179(3) 0.04273(12) Uani 1 1 d .
I3 I 0.454878(13) 0.31941(4) 0.10438(3) 0.04090(12) Uani 1 1 d .
N1 N 0.34623(15) 0.5118(5) 0.1973(3) 0.0313(9) Uani 1 1 d .
N2 N 0.36774(17) 0.6174(5) 0.3194(3) 0.0382(11) Uani 1 1 d .
N3 N 0.38186(15) 0.4572(5) 0.3137(3) 0.0313(10) Uani 1 1 d .
N4 N 0.32838(16) 0.4750(5) 0.1164(3) 0.0322(10) Uani 1 1 d .
N5 N 0.29214(16) 0.4605(5) -0.0079(3) 0.0423(11) Uani 1 1 d .
N6 N 0.31354(15) 0.3127(5) 0.0140(3) 0.0326(10) Uani 1 1 d .
N7 N 0.41536(16) 0.0576(4) 0.2642(3) 0.0337(10) Uani 1 1 d .
C1 C 0.36910(17) 0.3886(5) 0.2393(3) 0.0269(11) Uani 1 1 d .
C2 C 0.3456(2) 0.6493(6) 0.2467(3) 0.0348(12) Uani 1 1 d .
H2A H 0.3315 0.7508 0.2308 0.042 Uiso 1 1 calc R
C3 C 0.4062(2) 0.3826(7) 0.3864(4) 0.0485(15) Uani 1 1 d .
H3A H 0.3853 0.2969 0.4108 0.073 Uiso 1 1 calc R
H3B H 0.4127 0.4652 0.4310 0.073 Uiso 1 1 calc R
H3C H 0.4372 0.3347 0.3670 0.073 Uiso 1 1 calc R
C4 C 0.33668(18) 0.3171(5) 0.0901(3) 0.0300(11) Uani 1 1 d .
C5 C 0.3018(2) 0.5565(6) 0.0571(4) 0.0388(13) Uani 1 1 d .
H5A H 0.2916 0.6668 0.0619 0.047 Uiso 1 1 calc R
C6 C 0.3080(2) 0.1766(6) -0.0464(3) 0.0409(13) Uani 1 1 d .
H6A H 0.3382 0.1632 -0.0800 0.061 Uiso 1 1 calc R
H6B H 0.2806 0.1986 -0.0860 0.061 Uiso 1 1 calc R
H6C H 0.3013 0.0766 -0.0136 0.061 Uiso 1 1 calc R
C7 C 0.4383(2) -0.0169(6) 0.3109(3) 0.0352(12) Uani 1 1 d .
C8 C 0.4683(2) -0.1125(7) 0.3719(4) 0.0506(16) Uani 1 1 d .
H8A H 0.4519 -0.1174 0.4286 0.076 Uiso 1 1 calc R
H8B H 0.5004 -0.0605 0.3786 0.076 Uiso 1 1 calc R
H8C H 0.4727 -0.2232 0.3492 0.076 Uiso 1 1 calc R

loop_
_atom_site_aniso_label
_atom_site_aniso_U_11
_atom_site_aniso_U_22
_atom_site_aniso_U_33
_atom_site_aniso_U_23
_atom_site_aniso_U_13
_atom_site_aniso_U_12
Rh1 0.0315(2) 0.02283(19) 0.0270(2) -0.00061(16) -0.00069(16) 0.00182(16)
I1 0.0360(2) 0.03238(18) 0.0487(2) 0.00904(15) 0.00698(17) 0.00186(15)
I2 0.0543(2) 0.03314(19) 0.0407(2) -0.00853(15) 0.00250(18) 0.00041(16)
I3 0.0352(2) 0.0429(2) 0.0446(2) 0.00053(16) 0.00473(16) -0.00308(16)
N1 0.039(2) 0.027(2) 0.028(2) 0.0002(18) -0.0018(19) 0.0027(19)
N2 0.048(3) 0.030(2) 0.038(3) -0.005(2) 0.001(2) 0.000(2)
N3 0.036(2) 0.026(2) 0.032(3) -0.0038(18) -0.0005(19) 0.0054(18)
N4 0.037(2) 0.023(2) 0.037(3) 0.0002(18) -0.006(2) 0.0006(18)
N5 0.047(3) 0.042(2) 0.038(3) 0.008(2) -0.007(2) 0.009(2)
N6 0.035(2) 0.033(2) 0.030(3) 0.0024(18) -0.002(2) -0.0019(19)
N7 0.039(3) 0.026(2) 0.037(3) -0.0017(19) 0.000(2) 0.004(2)
C1 0.027(3) 0.026(2) 0.027(3) 0.003(2) 0.005(2) 0.004(2)
C2 0.048(3) 0.021(2) 0.035(3) -0.003(2) -0.003(3) 0.003(2)
C3 0.062(4) 0.046(3) 0.038(4) -0.002(3) -0.014(3) 0.009(3)
C4 0.035(3) 0.024(2) 0.032(3) -0.002(2) 0.002(2) -0.001(2)
C5 0.043(3) 0.038(3) 0.036(3) 0.005(2) -0.004(3) 0.006(2)
C6 0.048(3) 0.043(3) 0.031(3) -0.003(2) -0.002(3) -0.016(3)
C7 0.044(3) 0.034(3) 0.028(3) -0.001(2) 0.006(3) 0.002(3)
C8 0.048(4) 0.053(3) 0.051(4) 0.020(3) -0.009(3) 0.002(3)

loop_
_atom_type_symbol
_atom_type_description
_atom_type_scat_dispersion_real
_atom_type_scat_dispersion_imag
_atom_type_scat_source
C C 0.0033 0.0016 'International Tables Vol C Tables 4.2.6.8 and 6.1.1.4'
H H 0.0000 0.0000 'International Tables Vol C Tables 4.2.6.8 and 6.1.1.4'
N N 0.0061 0.0033 'International Tables Vol C Tables 4.2.6.8 and 6.1.1.4'
Rh Rh -1.1178 0.9187 'International Tables Vol C Tables 4.2.6.8 and 6.1.1.4'
I I -0.4742 1.8119 'International Tables Vol C Tables 4.2.6.8 and 6.1.1.4'

loop_
_geom_angle_atom_site_label_1
_geom_angle_atom_site_label_2
_geom_angle_atom_site_label_3
_geom_angle
C1 Rh1 C4 79.54(19)
C1 Rh1 N7 96.32(18)
C4 Rh1 N7 175.86(17)
C1 Rh1 I3 85.11(14)
C4 Rh1 I3 87.28(14)
N7 Rh1 I3 92.25(12)
C1 Rh1 I1 88.60(14)
C4 Rh1 I1 88.32(14)
N7 Rh1 I1 91.74(12)
I3 Rh1 I1 172.889(18)
C1 Rh1 I2 176.33(14)
C4 Rh1 I2 98.93(13)
N7 Rh1 I2 85.19(11)
I3 Rh1 I2 91.499(19)
I1 Rh1 I2 94.700(18)
C1 N1 C2 111.1(4)
C1 N1 N4 115.7(4)
C2 N1 N4 133.2(4)
C2 N2 N3 105.6(4)
C1 N3 N2 112.9(4)
C1 N3 C3 127.9(4)
N2 N3 C3 119.2(4)
C5 N4 N1 134.4(4)
C5 N4 C4 110.9(4)
N1 N4 C4 114.6(4)
C5 N5 N6 104.9(4)
C4 N6 N5 112.9(4)
C4 N6 C6 129.0(4)
N5 N6 C6 118.1(4)
C7 N7 Rh1 176.1(4)
N3 C1 N1 102.5(4)
N3 C1 Rh1 142.4(4)
N1 C1 Rh1 115.0(3)
N2 C2 N1 107.9(4)
N6 C4 N4 101.9(4)
N6 C4 Rh1 143.1(3)
N4 C4 Rh1 115.0(3)
N5 C5 N4 109.3(4)
N7 C7 C8 179.5(6)

loop_
_geom_bond_atom_site_label_1
_geom_bond_atom_site_label_2
_geom_bond_distance
Rh1 C1 1.981(5)
Rh1 C4 1.971(5)
Rh1 N7 2.071(4)
Rh1 I3 2.6629(6)
Rh1 I1 2.6737(7)
Rh1 I2 2.7316(6)
N1 C1 1.352(6)
N1 C2 1.360(6)
N1 N4 1.370(6)
N2 C2 1.297(7)
N2 N3 1.373(6)
N3 C1 1.321(6)
N3 C3 1.438(7)
N4 C5 1.344(6)
N4 C4 1.376(6)
N5 C5 1.299(6)
N5 N6 1.387(5)
N6 C4 1.331(6)
N6 C6 1.459(6)
N7 C7 1.133(6)
C7 C8 1.473(8)
